data_7002122
loop_
_publ_author_name
'Arnold, Polly L.'
'Casely, Ian J.'
'Turner, Zo\"e R.'
'Bellabarba, Ronan'
'Tooze, Robert B.'

_publ_section_title
;
 Magnesium and zinc complexes of functionalised, saturated
 N-heterocyclic carbene ligands: carbene lability and
 functionalisation, and lactide polymerisation catalysis
;
_journal_issue 35
_journal_name_full 'Dalton Transactions'
_journal_page_first 7236
_journal_paper_doi 10.1039/b907034f
_journal_year 2009
_chemical_formula_moiety 'C32 H46 N4 O2 Zn'
_chemical_formula_sum 'C32 H46 N4 O2 Zn'
_chemical_formula_weight 584.10
_chemical_name_systematic
;
?
;
_space_group_IT_number 15
_symmetry_cell_setting monoclinic
_symmetry_space_group_name_Hall '-C 2yc'
_symmetry_space_group_name_H-M 'C 1 2/c 1'
_atom_sites_solution_hydrogens geom
_atom_sites_solution_primary direct
_atom_sites_solution_secondary difmap
_audit_creation_method SHELXL-97
_cell_angle_alpha 90.00
_cell_angle_beta 104.578(2)
_cell_angle_gamma 90.00
_cell_formula_units_Z 8
_cell_length_a 45.089(4)
_cell_length_b 11.2093(9)
_cell_length_c 12.7221(11)
_cell_measurement_reflns_used 5107
_cell_measurement_temperature 93(2)
_cell_measurement_theta_max 25.35
_cell_measurement_theta_min 3.03
_cell_volume 6222.9(9)
_computing_cell_refinement 'SCX-mini (Rigaku Inc., 2007)'
_computing_data_collection 'SCX-mini (Rigaku Inc., 2007)'
_computing_data_reduction 'SCX-mini (Rigaku Inc., 2007)'
_computing_molecular_graphics 'ORTEP (Farrugia, 1997)'
_computing_publication_material 'enCIFer (Allen et al., 2004)'
_computing_structure_refinement 'SHELXL-97 (Sheldrick, 1997)'
_computing_structure_solution 'SIR-92 (Giacovazzo, 1994)'
_diffrn_ambient_temperature 93(2)
_diffrn_measured_fraction_theta_full 0.711
_diffrn_measured_fraction_theta_max 0.704
_diffrn_measurement_device_type 'SCXMini detector'
_diffrn_measurement_method omega-scans
_diffrn_radiation_monochromator graphite
_diffrn_radiation_source 'fine-focus sealed tube'
_diffrn_radiation_type MoK\a
_diffrn_radiation_wavelength 0.71073
_diffrn_reflns_av_R_equivalents 0.1343
_diffrn_reflns_av_sigmaI/netI 0.0988
_diffrn_reflns_limit_h_max 28
_diffrn_reflns_limit_h_min -28
_diffrn_reflns_limit_k_max 13
_diffrn_reflns_limit_k_min -13
_diffrn_reflns_limit_l_max 15
_diffrn_reflns_limit_l_min -15
_diffrn_reflns_number 19344
_diffrn_reflns_theta_full 25.00
_diffrn_reflns_theta_max 25.35
_diffrn_reflns_theta_min 3.03
_diffrn_standards_decay_% 0
_diffrn_standards_number 0
_exptl_absorpt_coefficient_mu 0.823
_exptl_absorpt_correction_T_max 0.952
_exptl_absorpt_correction_T_min 0.88
_exptl_absorpt_correction_type multi-scan
_exptl_absorpt_process_details SADABS
_exptl_crystal_colour colourless
_exptl_crystal_density_diffrn 1.247
_exptl_crystal_density_method 'not measured'
_exptl_crystal_description block
_exptl_crystal_F_000 2496
_exptl_crystal_size_max 0.19
_exptl_crystal_size_mid 0.13
_exptl_crystal_size_min 0.06
_refine_diff_density_max 0.564
_refine_diff_density_min -0.440
_refine_diff_density_rms 0.078
_refine_ls_extinction_method none
_refine_ls_goodness_of_fit_ref 1.096
_refine_ls_hydrogen_treatment riding
_refine_ls_matrix_type full
_refine_ls_number_parameters 352
_refine_ls_number_reflns 4017
_refine_ls_number_restraints 37
_refine_ls_restrained_S_all 1.091
_refine_ls_R_factor_all 0.1087
_refine_ls_R_factor_gt 0.0711
_refine_ls_shift/su_max 0.030
_refine_ls_shift/su_mean 0.000
_refine_ls_structure_factor_coef Fsqd
_refine_ls_weighting_details 'calc w=1/[\s^2^(Fo^2^)+(0.0523P)^2^+12.6593P] where P=(Fo^2^+2Fc^2^)/3'
_refine_ls_weighting_scheme calc
_refine_ls_wR_factor_gt 0.1299
_refine_ls_wR_factor_ref 0.1429
_reflns_number_gt 2934
_reflns_number_total 4017
_reflns_threshold_expression >2sigma(I)
_cod_data_source_file b907034f.txt
_cod_data_source_block paed5
_cod_original_sg_symbol_H-M 'C 2/c'
_cod_database_code 7002122

loop_
_symmetry_equiv_pos_as_xyz
'x, y, z'
'-x, y, -z+1/2'
'x+1/2, y+1/2, z'
'-x+1/2, y+1/2, -z+1/2'
'-x, -y, -z'
'x, -y, z-1/2'
'-x+1/2, -y+1/2, -z'
'x+1/2, -y+1/2, z-1/2'

loop_
_atom_site_label
_atom_site_type_symbol
_atom_site_fract_x
_atom_site_fract_y
_atom_site_fract_z
_atom_site_U_iso_or_equiv
_atom_site_adp_type
_atom_site_occupancy
_atom_site_symmetry_multiplicity
_atom_site_calc_flag
_atom_site_refinement_flags
_atom_site_disorder_assembly
_atom_site_disorder_group
C1 C 0.86551(14) 0.1155(5) -0.0360(4) 0.0133(16) Uani 1 1 d . . .
C5 C 0.84325(13) -0.0730(4) -0.0806(4) 0.0191(16) Uani 1 1 d . . .
H5A H 0.8415 -0.1001 -0.1559 0.023 Uiso 1 1 calc R . .
H5B H 0.8283 -0.1168 -0.0501 0.023 Uiso 1 1 calc R . .
C6 C 0.87563(14) -0.0876(5) -0.0104(4) 0.0204(16) Uani 1 1 d . . .
H6A H 0.8756 -0.1205 0.0618 0.024 Uiso 1 1 calc R . .
H6B H 0.8879 -0.1403 -0.0457 0.024 Uiso 1 1 calc R . .
C7 C 0.91865(14) 0.0664(5) 0.0549(4) 0.0177(17) Uani 1 1 d . . .
H7A H 0.9284 0.1076 0.0033 0.021 Uiso 1 1 calc R . .
H7B H 0.9301 -0.0085 0.0773 0.021 Uiso 1 1 calc R . .
C8 C 0.92198(14) 0.1470(5) 0.1571(4) 0.0173(16) Uani 1 1 d . . .
C9 C 0.90507(15) 0.0896(5) 0.2350(5) 0.0321(18) Uani 1 1 d . . .
H9A H 0.9078 0.1390 0.3003 0.048 Uiso 1 1 calc R . .
H9B H 0.9134 0.0098 0.2554 0.048 Uiso 1 1 calc R . .
H9C H 0.8832 0.0834 0.1990 0.048 Uiso 1 1 calc R . .
C10 C 0.95643(14) 0.1546(5) 0.2113(5) 0.0276(18) Uani 1 1 d . . .
H10A H 0.9673 0.1841 0.1587 0.041 Uiso 1 1 calc R . .
H10B H 0.9642 0.0752 0.2366 0.041 Uiso 1 1 calc R . .
H10C H 0.9599 0.2093 0.2733 0.041 Uiso 1 1 calc R . .
C11 C 0.88626(18) 0.4118(5) -0.1019(4) 0.0172(18) Uani 1 1 d . . .
C15 C 0.90859(17) 0.5586(5) -0.1888(5) 0.031(2) Uani 1 1 d . . .
H15A H 0.9116 0.5415 -0.2618 0.038 Uiso 1 1 calc R . .
H15B H 0.9230 0.6219 -0.1539 0.038 Uiso 1 1 calc R . .
C16 C 0.87554(16) 0.5933(5) -0.1948(4) 0.0212(18) Uani 1 1 d . . .
H16A H 0.8745 0.6668 -0.1526 0.025 Uiso 1 1 calc R . .
H16B H 0.8637 0.6056 -0.2709 0.025 Uiso 1 1 calc R . .
C17 C 0.83318(17) 0.4800(5) -0.1339(4) 0.0197(14) Uiso 1 1 d U . .
H17A H 0.8240 0.4053 -0.1692 0.024 Uiso 1 1 calc R . .
H17B H 0.8210 0.5472 -0.1732 0.024 Uiso 1 1 calc R . .
C18 C 0.83022(16) 0.4805(5) -0.0149(5) 0.0208(16) Uani 1 1 d U . .
C19 C 0.84641(15) 0.5928(5) 0.0421(5) 0.0321(18) Uani 1 1 d U . .
H19A H 0.8449 0.5943 0.1176 0.048 Uiso 1 1 calc R . .
H19B H 0.8366 0.6642 0.0042 0.048 Uiso 1 1 calc R . .
H19C H 0.8680 0.5913 0.0408 0.048 Uiso 1 1 calc R . .
C20 C 0.79640(17) 0.4826(6) -0.0174(5) 0.0379(19) Uani 1 1 d U . .
H20A H 0.7863 0.4121 -0.0561 0.057 Uiso 1 1 calc R . .
H20B H 0.7870 0.5548 -0.0549 0.057 Uiso 1 1 calc R . .
H20C H 0.7940 0.4824 0.0571 0.057 Uiso 1 1 calc R . .
C21 C 0.81074(16) 0.1151(5) -0.1325(4) 0.0164(17) Uani 1 1 d . . .
C22 C 0.78658(17) 0.1236(5) -0.0835(5) 0.0202(17) Uani 1 1 d . . .
C23 C 0.75973(16) 0.1778(5) -0.1412(5) 0.0280(18) Uani 1 1 d . . .
H23 H 0.7429 0.1831 -0.1091 0.034 Uiso 1 1 calc R . .
C24 C 0.75672(17) 0.2245(5) -0.2442(5) 0.0272(19) Uani 1 1 d . . .
C25 C 0.78157(18) 0.2144(5) -0.2910(5) 0.0277(19) Uani 1 1 d . . .
H25 H 0.7797 0.2455 -0.3619 0.033 Uiso 1 1 calc R . .
C26 C 0.80871(15) 0.1603(5) -0.2371(4) 0.0178(17) Uani 1 1 d . . .
C31 C 0.94017(15) 0.3805(5) -0.0978(4) 0.0183(17) Uani 1 1 d . . .
C32 C 0.96287(15) 0.4000(5) -0.0020(4) 0.0224(17) Uani 1 1 d . . .
C33 C 0.98939(15) 0.3318(5) 0.0174(5) 0.0251(17) Uani 1 1 d . . .
H33 H 1.0049 0.3448 0.0824 0.030 Uiso 1 1 calc R . .
C34 C 0.99404(15) 0.2452(5) -0.0552(5) 0.0240(17) Uani 1 1 d . . .
C35 C 0.97086(15) 0.2286(5) -0.1497(5) 0.0258(18) Uani 1 1 d . . .
H35 H 0.9734 0.1688 -0.1995 0.031 Uiso 1 1 calc R . .
C36 C 0.94423(15) 0.2960(5) -0.1740(4) 0.0218(16) Uani 1 1 d . . .
C220 C 0.78978(16) 0.0792(6) 0.0314(5) 0.045(2) Uani 1 1 d . . .
H22A H 0.7918 -0.0079 0.0330 0.067 Uiso 1 1 calc R . .
H22B H 0.7716 0.1021 0.0557 0.067 Uiso 1 1 calc R . .
H22C H 0.8080 0.1147 0.0798 0.067 Uiso 1 1 calc R . .
C240 C 0.72772(15) 0.2896(6) -0.3030(5) 0.046(2) Uani 1 1 d . . .
H24A H 0.7102 0.2567 -0.2805 0.069 Uiso 1 1 calc R . .
H24B H 0.7245 0.2795 -0.3816 0.069 Uiso 1 1 calc R . .
H24C H 0.7298 0.3747 -0.2850 0.069 Uiso 1 1 calc R . .
C260 C 0.83487(15) 0.1516(5) -0.2880(4) 0.0259(18) Uani 1 1 d . . .
H26A H 0.8518 0.2017 -0.2479 0.039 Uiso 1 1 calc R . .
H26B H 0.8284 0.1790 -0.3635 0.039 Uiso 1 1 calc R . .
H26C H 0.8417 0.0686 -0.2863 0.039 Uiso 1 1 calc R . .
C320 C 0.95761(16) 0.4869(5) 0.0820(5) 0.0334(19) Uani 1 1 d . . .
H32A H 0.9441 0.4505 0.1225 0.050 Uiso 1 1 calc R . .
H32B H 0.9480 0.5594 0.0458 0.050 Uiso 1 1 calc R . .
H32C H 0.9773 0.5072 0.1321 0.050 Uiso 1 1 calc R . .
C340 C 1.02267(15) 0.1701(6) -0.0311(5) 0.038(2) Uani 1 1 d . . .
H34A H 1.0242 0.1248 0.0359 0.057 Uiso 1 1 calc R . .
H34B H 1.0406 0.2219 -0.0223 0.057 Uiso 1 1 calc R . .
H34C H 1.0218 0.1147 -0.0913 0.057 Uiso 1 1 calc R . .
C360 C 0.91974(15) 0.2724(5) -0.2760(5) 0.0312(18) Uani 1 1 d . . .
H36A H 0.9165 0.3441 -0.3215 0.047 Uiso 1 1 calc R . .
H36B H 0.9006 0.2512 -0.2573 0.047 Uiso 1 1 calc R . .
H36C H 0.9261 0.2064 -0.3159 0.047 Uiso 1 1 calc R . .
N1 N 0.88747(11) 0.0363(4) -0.0015(3) 0.0132(13) Uani 1 1 d . . .
N2 N 0.83903(12) 0.0592(4) -0.0754(3) 0.0137(13) Uani 1 1 d . . .
N3 N 0.86413(12) 0.4895(4) -0.1462(3) 0.0178(14) Uani 1 1 d U . .
N4 N 0.91230(15) 0.4493(4) -0.1207(4) 0.0206(16) Uani 1 1 d . . .
O1 O 0.91068(9) 0.2604(3) 0.1290(3) 0.0234(11) Uani 1 1 d . . .
O2 O 0.84343(9) 0.3792(3) 0.0417(3) 0.0211(11) Uani 1 1 d U . .
Zn1 Zn 0.876299(17) 0.29101(5) 0.00533(5) 0.0167(3) Uani 1 1 d . . .

loop_
_atom_site_aniso_label
_atom_site_aniso_U_11
_atom_site_aniso_U_22
_atom_site_aniso_U_33
_atom_site_aniso_U_23
_atom_site_aniso_U_13
_atom_site_aniso_U_12
C1 0.007(5) 0.021(3) 0.009(3) -0.002(2) -0.003(3) 0.002(3)
C5 0.018(5) 0.010(3) 0.027(3) -0.003(2) 0.000(3) -0.002(3)
C6 0.019(5) 0.022(3) 0.019(3) -0.004(3) 0.003(3) -0.003(3)
C7 0.012(5) 0.018(3) 0.024(3) 0.003(3) 0.007(3) 0.004(3)
C8 0.014(5) 0.016(3) 0.019(3) 0.002(2) -0.002(3) -0.002(3)
C9 0.036(5) 0.034(4) 0.025(3) 0.002(3) 0.006(3) -0.007(3)
C10 0.027(6) 0.027(3) 0.027(3) -0.004(3) 0.004(3) -0.003(3)
C11 0.010(6) 0.021(3) 0.021(3) 0.000(3) 0.003(3) -0.002(3)
C15 0.038(7) 0.025(4) 0.040(4) 0.015(3) 0.025(4) 0.004(4)
C16 0.030(6) 0.017(3) 0.021(3) 0.002(2) 0.015(3) -0.002(3)
C18 0.017(5) 0.013(3) 0.034(3) -0.001(3) 0.010(3) 0.010(3)
C19 0.051(5) 0.021(3) 0.025(3) -0.001(3) 0.009(3) 0.000(3)
C20 0.028(5) 0.034(4) 0.056(4) 0.013(3) 0.020(4) 0.015(3)
C21 0.008(6) 0.016(3) 0.020(3) -0.005(3) -0.006(3) -0.006(3)
C22 0.007(6) 0.019(3) 0.036(4) 0.003(3) 0.009(4) 0.006(3)
C23 0.012(6) 0.030(4) 0.043(4) -0.003(3) 0.009(3) 0.002(3)
C24 0.023(6) 0.015(3) 0.035(4) -0.002(3) -0.008(4) 0.003(3)
C25 0.031(7) 0.020(3) 0.028(4) 0.000(3) -0.002(4) -0.002(3)
C26 0.010(6) 0.017(3) 0.025(3) 0.000(3) 0.000(3) -0.001(3)
C31 0.015(6) 0.020(3) 0.024(3) 0.006(3) 0.012(3) -0.002(3)
C32 0.023(6) 0.026(4) 0.021(3) 0.005(3) 0.011(3) 0.003(3)
C33 0.012(6) 0.038(4) 0.024(3) 0.007(3) 0.003(3) -0.001(3)
C34 0.018(5) 0.027(3) 0.031(4) -0.001(3) 0.015(3) 0.004(3)
C35 0.030(6) 0.021(4) 0.030(4) -0.006(3) 0.014(3) -0.003(3)
C36 0.021(5) 0.020(3) 0.027(3) 0.002(3) 0.011(3) 0.000(3)
C220 0.041(6) 0.061(5) 0.036(4) 0.016(4) 0.016(4) 0.017(4)
C240 0.035(6) 0.036(4) 0.054(4) 0.003(4) -0.013(4) 0.007(4)
C260 0.026(6) 0.029(4) 0.024(3) 0.004(3) 0.007(3) -0.002(3)
C320 0.041(6) 0.030(4) 0.032(4) -0.007(3) 0.014(3) -0.006(3)
C340 0.031(6) 0.047(4) 0.037(4) 0.006(3) 0.010(3) 0.015(4)
C360 0.019(5) 0.035(4) 0.039(4) -0.002(3) 0.007(3) -0.004(3)
N1 0.007(4) 0.009(2) 0.023(3) 0.000(2) 0.001(2) -0.003(2)
N2 0.005(4) 0.013(2) 0.022(3) 0.001(2) 0.003(2) 0.004(2)
N3 0.012(5) 0.018(3) 0.024(3) 0.002(2) 0.006(2) 0.001(3)
N4 0.019(6) 0.016(3) 0.030(3) 0.005(2) 0.014(3) 0.001(3)
O1 0.025(3) 0.015(2) 0.027(2) -0.0029(17) 0.0004(19) 0.0012(19)
O2 0.019(3) 0.022(2) 0.026(2) 0.0052(17) 0.0118(19) 0.0060(19)
Zn1 0.0197(6) 0.0121(3) 0.0181(3) 0.0002(3) 0.0043(3) -0.0004(3)

loop_
_atom_type_symbol
_atom_type_description
_atom_type_scat_dispersion_real
_atom_type_scat_dispersion_imag
_atom_type_scat_source
C C 0.0033 0.0016 'International Tables Vol C Tables 4.2.6.8 and 6.1.1.4'
H H 0.0000 0.0000 'International Tables Vol C Tables 4.2.6.8 and 6.1.1.4'
N N 0.0061 0.0033 'International Tables Vol C Tables 4.2.6.8 and 6.1.1.4'
O O 0.0106 0.0060 'International Tables Vol C Tables 4.2.6.8 and 6.1.1.4'
Zn Zn 0.2839 1.4301 'International Tables Vol C Tables 4.2.6.8 and 6.1.1.4'

loop_
_geom_angle_atom_site_label_1
_geom_angle_atom_site_label_2
_geom_angle_atom_site_label_3
_geom_angle
_geom_angle_site_symmetry_1
_geom_angle_site_symmetry_3
_geom_angle_publ_flag
N1 C1 N2 109.5(5) . . ?
N1 C1 Zn1 116.6(4) . . ?
N2 C1 Zn1 132.8(4) . . ?
N2 C5 C6 101.3(4) . . ?
N2 C5 H5A 111.5 . . ?
C6 C5 H5A 111.5 . . ?
N2 C5 H5B 111.5 . . ?
C6 C5 H5B 111.5 . . ?
H5A C5 H5B 109.3 . . ?
N1 C6 C5 102.6(4) . . ?
N1 C6 H6A 111.2 . . ?
C5 C6 H6A 111.2 . . ?
N1 C6 H6B 111.2 . . ?
C5 C6 H6B 111.2 . . ?
H6A C6 H6B 109.2 . . ?
N1 C7 C8 115.2(5) . . ?
N1 C7 H7A 108.5 . . ?
C8 C7 H7A 108.5 . . ?
N1 C7 H7B 108.5 . . ?
C8 C7 H7B 108.5 . . ?
H7A C7 H7B 107.5 . . ?
O1 C8 C10 109.3(5) . . ?
O1 C8 C9 110.0(5) . . ?
C10 C8 C9 110.1(5) . . ?
O1 C8 C7 111.4(4) . . ?
C10 C8 C7 106.3(5) . . ?
C9 C8 C7 109.7(5) . . ?
C8 C9 H9A 109.5 . . ?
C8 C9 H9B 109.5 . . ?
H9A C9 H9B 109.5 . . ?
C8 C9 H9C 109.5 . . ?
H9A C9 H9C 109.5 . . ?
H9B C9 H9C 109.5 . . ?
C8 C10 H10A 109.5 . . ?
C8 C10 H10B 109.5 . . ?
H10A C10 H10B 109.5 . . ?
C8 C10 H10C 109.5 . . ?
H10A C10 H10C 109.5 . . ?
H10B C10 H10C 109.5 . . ?
N4 C11 N3 108.6(6) . . ?
N4 C11 Zn1 133.0(5) . . ?
N3 C11 Zn1 116.4(5) . . ?
N4 C15 C16 101.8(5) . . ?
N4 C15 H15A 111.4 . . ?
C16 C15 H15A 111.4 . . ?
N4 C15 H15B 111.4 . . ?
C16 C15 H15B 111.4 . . ?
H15A C15 H15B 109.3 . . ?
N3 C16 C15 102.6(5) . . ?
N3 C16 H16A 111.2 . . ?
C15 C16 H16A 111.2 . . ?
N3 C16 H16B 111.2 . . ?
C15 C16 H16B 111.2 . . ?
H16A C16 H16B 109.2 . . ?
N3 C17 C18 115.3(5) . . ?
N3 C17 H17A 108.5 . . ?
C18 C17 H17A 108.5 . . ?
N3 C17 H17B 108.5 . . ?
C18 C17 H17B 108.5 . . ?
H17A C17 H17B 107.5 . . ?
O2 C18 C20 108.7(5) . . ?
O2 C18 C19 109.4(5) . . ?
C20 C18 C19 110.5(5) . . ?
O2 C18 C17 111.7(5) . . ?
C20 C18 C17 108.2(5) . . ?
C19 C18 C17 108.4(5) . . ?
C18 C19 H19A 109.5 . . ?
C18 C19 H19B 109.5 . . ?
H19A C19 H19B 109.5 . . ?
C18 C19 H19C 109.5 . . ?
H19A C19 H19C 109.5 . . ?
H19B C19 H19C 109.5 . . ?
C18 C20 H20A 109.5 . . ?
C18 C20 H20B 109.5 . . ?
H20A C20 H20B 109.5 . . ?
C18 C20 H20C 109.5 . . ?
H20A C20 H20C 109.5 . . ?
H20B C20 H20C 109.5 . . ?
C22 C21 C26 121.9(6) . . ?
C22 C21 N2 119.9(5) . . ?
C26 C21 N2 118.2(6) . . ?
C21 C22 C23 118.1(6) . . ?
C21 C22 C220 121.0(6) . . ?
C23 C22 C220 120.8(6) . . ?
C24 C23 C22 122.0(7) . . ?
C24 C23 H23 119.0 . . ?
C22 C23 H23 119.0 . . ?
C23 C24 C25 118.3(6) . . ?
C23 C24 C240 121.0(7) . . ?
C25 C24 C240 120.7(6) . . ?
C26 C25 C24 121.8(6) . . ?
C26 C25 H25 119.1 . . ?
C24 C25 H25 119.1 . . ?
C25 C26 C21 117.8(6) . . ?
C25 C26 C260 120.9(6) . . ?
C21 C26 C260 121.3(6) . . ?
C32 C31 C36 121.0(6) . . ?
C32 C31 N4 120.3(5) . . ?
C36 C31 N4 118.7(5) . . ?
C33 C32 C31 118.6(5) . . ?
C33 C32 C320 120.8(5) . . ?
C31 C32 C320 120.5(6) . . ?
C32 C33 C34 122.2(6) . . ?
C32 C33 H33 118.9 . . ?
C34 C33 H33 118.9 . . ?
C33 C34 C35 117.4(6) . . ?
C33 C34 C340 121.3(6) . . ?
C35 C34 C340 121.3(6) . . ?
C36 C35 C34 122.6(6) . . ?
C36 C35 H35 118.7 . . ?
C34 C35 H35 118.7 . . ?
C35 C36 C31 118.1(5) . . ?
C35 C36 C360 120.3(5) . . ?
C31 C36 C360 121.5(6) . . ?
C22 C220 H22A 109.5 . . ?
C22 C220 H22B 109.5 . . ?
H22A C220 H22B 109.5 . . ?
C22 C220 H22C 109.5 . . ?
H22A C220 H22C 109.5 . . ?
H22B C220 H22C 109.5 . . ?
C24 C240 H24A 109.5 . . ?
C24 C240 H24B 109.5 . . ?
H24A C240 H24B 109.5 . . ?
C24 C240 H24C 109.5 . . ?
H24A C240 H24C 109.5 . . ?
H24B C240 H24C 109.5 . . ?
C26 C260 H26A 109.5 . . ?
C26 C260 H26B 109.5 . . ?
H26A C260 H26B 109.5 . . ?
C26 C260 H26C 109.5 . . ?
H26A C260 H26C 109.5 . . ?
H26B C260 H26C 109.5 . . ?
C32 C320 H32A 109.5 . . ?
C32 C320 H32B 109.5 . . ?
H32A C320 H32B 109.5 . . ?
C32 C320 H32C 109.5 . . ?
H32A C320 H32C 109.5 . . ?
H32B C320 H32C 109.5 . . ?
C34 C340 H34A 109.5 . . ?
C34 C340 H34B 109.5 . . ?
H34A C340 H34B 109.5 . . ?
C34 C340 H34C 109.5 . . ?
H34A C340 H34C 109.5 . . ?
H34B C340 H34C 109.5 . . ?
C36 C360 H36A 109.5 . . ?
C36 C360 H36B 109.5 . . ?
H36A C360 H36B 109.5 . . ?
C36 C360 H36C 109.5 . . ?
H36A C360 H36C 109.5 . . ?
H36B C360 H36C 109.5 . . ?
C1 N1 C7 124.1(4) . . ?
C1 N1 C6 112.3(5) . . ?
C7 N1 C6 122.9(4) . . ?
C1 N2 C21 125.4(5) . . ?
C1 N2 C5 111.9(4) . . ?
C21 N2 C5 120.9(4) . . ?
C11 N3 C17 123.0(5) . . ?
C11 N3 C16 112.9(5) . . ?
C17 N3 C16 123.6(5) . . ?
C11 N4 C31 124.2(5) . . ?
C11 N4 C15 113.1(5) . . ?
C31 N4 C15 121.6(6) . . ?
C8 O1 Zn1 122.7(3) . . ?
C18 O2 Zn1 123.1(4) . . ?
O2 Zn1 O1 113.65(16) . . ?
O2 Zn1 C11 97.5(2) . . ?
O1 Zn1 C11 113.1(2) . . ?
O2 Zn1 C1 113.8(2) . . ?
O1 Zn1 C1 97.27(18) . . ?
C11 Zn1 C1 122.5(2) . . ?

loop_
_geom_bond_atom_site_label_1
_geom_bond_atom_site_label_2
_geom_bond_distance
_geom_bond_site_symmetry_2
_geom_bond_publ_flag
C1 N1 1.320(7) . ?
C1 N2 1.332(7) . ?
C1 Zn1 2.063(5) . ?
C5 N2 1.497(6) . ?
C5 C6 1.516(7) . ?
C5 H5A 0.9900 . ?
C5 H5B 0.9900 . ?
C6 N1 1.482(6) . ?
C6 H6A 0.9900 . ?
C6 H6B 0.9900 . ?
C7 N1 1.448(7) . ?
C7 C8 1.559(7) . ?
C7 H7A 0.9900 . ?
C7 H7B 0.9900 . ?
C8 O1 1.382(6) . ?
C8 C10 1.535(8) . ?
C8 C9 1.536(8) . ?
C9 H9A 0.9800 . ?
C9 H9B 0.9800 . ?
C9 H9C 0.9800 . ?
C10 H10A 0.9800 . ?
C10 H10B 0.9800 . ?
C10 H10C 0.9800 . ?
C11 N4 1.324(7) . ?
C11 N3 1.338(7) . ?
C11 Zn1 2.051(6) . ?
C15 N4 1.486(7) . ?
C15 C16 1.524(8) . ?
C15 H15A 0.9900 . ?
C15 H15B 0.9900 . ?
C16 N3 1.469(7) . ?
C16 H16A 0.9900 . ?
C16 H16B 0.9900 . ?
C17 N3 1.447(7) . ?
C17 C18 1.553(7) . ?
C17 H17A 0.9900 . ?
C17 H17B 0.9900 . ?
C18 O2 1.395(6) . ?
C18 C20 1.517(9) . ?
C18 C19 1.542(8) . ?
C19 H19A 0.9800 . ?
C19 H19B 0.9800 . ?
C19 H19C 0.9800 . ?
C20 H20A 0.9800 . ?
C20 H20B 0.9800 . ?
C20 H20C 0.9800 . ?
C21 C22 1.388(8) . ?
C21 C26 1.405(8) . ?
C21 N2 1.442(7) . ?
C22 C23 1.388(8) . ?
C22 C220 1.517(8) . ?
C23 C24 1.385(8) . ?
C23 H23 0.9500 . ?
C24 C25 1.400(9) . ?
C24 C240 1.520(8) . ?
C25 C26 1.383(8) . ?
C25 H25 0.9500 . ?
C26 C260 1.485(8) . ?
C31 C32 1.397(8) . ?
C31 C36 1.400(8) . ?
C31 N4 1.440(7) . ?
C32 C33 1.388(8) . ?
C32 C320 1.508(8) . ?
C33 C34 1.391(8) . ?
C33 H33 0.9500 . ?
C34 C35 1.393(8) . ?
C34 C340 1.507(8) . ?
C35 C36 1.386(8) . ?
C35 H35 0.9500 . ?
C36 C360 1.501(8) . ?
C220 H22A 0.9800 . ?
C220 H22B 0.9800 . ?
C220 H22C 0.9800 . ?
C240 H24A 0.9800 . ?
C240 H24B 0.9800 . ?
C240 H24C 0.9800 . ?
C260 H26A 0.9800 . ?
C260 H26B 0.9800 . ?
C260 H26C 0.9800 . ?
C320 H32A 0.9800 . ?
C320 H32B 0.9800 . ?
C320 H32C 0.9800 . ?
C340 H34A 0.9800 . ?
C340 H34B 0.9800 . ?
C340 H34C 0.9800 . ?
C360 H36A 0.9800 . ?
C360 H36B 0.9800 . ?
C360 H36C 0.9800 . ?
O1 Zn1 1.941(4) . ?
O2 Zn1 1.932(4) . ?

loop_
_geom_torsion_atom_site_label_1
_geom_torsion_atom_site_label_2
_geom_torsion_atom_site_label_3
_geom_torsion_atom_site_label_4
_geom_torsion
_geom_torsion_site_symmetry_1
_geom_torsion_site_symmetry_2
_geom_torsion_site_symmetry_3
_geom_torsion_site_symmetry_4
_geom_torsion_publ_flag
N2 C5 C6 N1 -14.6(5) . . . . ?
N1 C7 C8 O1 -67.9(6) . . . . ?
N1 C7 C8 C10 173.1(4) . . . . ?
N1 C7 C8 C9 54.1(6) . . . . ?
N4 C15 C16 N3 -9.2(5) . . . . ?
N3 C17 C18 O2 -66.1(6) . . . . ?
N3 C17 C18 C20 174.3(4) . . . . ?
N3 C17 C18 C19 54.4(6) . . . . ?
C26 C21 C22 C23 0.6(8) . . . . ?
N2 C21 C22 C23 -179.9(5) . . . . ?
C26 C21 C22 C220 -177.2(5) . . . . ?
N2 C21 C22 C220 2.3(8) . . . . ?
C21 C22 C23 C24 -1.1(8) . . . . ?
C220 C22 C23 C24 176.8(6) . . . . ?
C22 C23 C24 C25 1.0(9) . . . . ?
C22 C23 C24 C240 -176.5(5) . . . . ?
C23 C24 C25 C26 -0.5(8) . . . . ?
C240 C24 C25 C26 177.0(5) . . . . ?
C24 C25 C26 C21 0.0(8) . . . . ?
C24 C25 C26 C260 -179.4(5) . . . . ?
C22 C21 C26 C25 -0.1(8) . . . . ?
N2 C21 C26 C25 -179.6(5) . . . . ?
C22 C21 C26 C260 179.3(5) . . . . ?
N2 C21 C26 C260 -0.2(7) . . . . ?
C36 C31 C32 C33 -1.4(9) . . . . ?
N4 C31 C32 C33 179.9(5) . . . . ?
C36 C31 C32 C320 -177.0(5) . . . . ?
N4 C31 C32 C320 4.3(8) . . . . ?
C31 C32 C33 C34 0.0(9) . . . . ?
C320 C32 C33 C34 175.6(5) . . . . ?
C32 C33 C34 C35 0.1(9) . . . . ?
C32 C33 C34 C340 -178.4(6) . . . . ?
C33 C34 C35 C36 1.3(9) . . . . ?
C340 C34 C35 C36 179.8(6) . . . . ?
C34 C35 C36 C31 -2.7(9) . . . . ?
C34 C35 C36 C360 -178.7(6) . . . . ?
C32 C31 C36 C35 2.7(9) . . . . ?
N4 C31 C36 C35 -178.6(5) . . . . ?
C32 C31 C36 C360 178.6(5) . . . . ?
N4 C31 C36 C360 -2.6(8) . . . . ?
N2 C1 N1 C7 -174.3(5) . . . . ?
Zn1 C1 N1 C7 -5.0(7) . . . . ?
N2 C1 N1 C6 -3.9(6) . . . . ?
Zn1 C1 N1 C6 165.5(3) . . . . ?
C8 C7 N1 C1 53.5(7) . . . . ?
C8 C7 N1 C6 -115.9(5) . . . . ?
C5 C6 N1 C1 12.4(6) . . . . ?
C5 C6 N1 C7 -177.0(5) . . . . ?
N1 C1 N2 C21 -171.8(5) . . . . ?
Zn1 C1 N2 C21 21.3(8) . . . . ?
N1 C1 N2 C5 -6.9(6) . . . . ?
Zn1 C1 N2 C5 -173.9(4) . . . . ?
C22 C21 N2 C1 -109.8(6) . . . . ?
C26 C21 N2 C1 69.7(7) . . . . ?
C22 C21 N2 C5 86.6(6) . . . . ?
C26 C21 N2 C5 -93.9(6) . . . . ?
C6 C5 N2 C1 14.0(6) . . . . ?
C6 C5 N2 C21 179.7(5) . . . . ?
N4 C11 N3 C17 -175.4(4) . . . . ?
Zn1 C11 N3 C17 -9.2(6) . . . . ?
N4 C11 N3 C16 -3.5(6) . . . . ?
Zn1 C11 N3 C16 162.7(3) . . . . ?
C18 C17 N3 C11 57.9(6) . . . . ?
C18 C17 N3 C16 -113.1(5) . . . . ?
C15 C16 N3 C11 8.4(6) . . . . ?
C15 C16 N3 C17 -179.7(5) . . . . ?
N3 C11 N4 C31 -171.4(5) . . . . ?
Zn1 C11 N4 C31 25.5(8) . . . . ?
N3 C11 N4 C15 -3.3(6) . . . . ?
Zn1 C11 N4 C15 -166.4(4) . . . . ?
C32 C31 N4 C11 -97.8(7) . . . . ?
C36 C31 N4 C11 83.5(7) . . . . ?
C32 C31 N4 C15 95.1(7) . . . . ?
C36 C31 N4 C15 -83.6(7) . . . . ?
C16 C15 N4 C11 8.2(6) . . . . ?
C16 C15 N4 C31 176.7(5) . . . . ?
C10 C8 O1 Zn1 149.9(4) . . . . ?
C9 C8 O1 Zn1 -89.1(5) . . . . ?
C7 C8 O1 Zn1 32.7(6) . . . . ?
C20 C18 O2 Zn1 145.7(4) . . . . ?
C19 C18 O2 Zn1 -93.5(5) . . . . ?
C17 C18 O2 Zn1 26.4(7) . . . . ?
C18 O2 Zn1 O1 130.0(4) . . . . ?
C18 O2 Zn1 C11 10.7(4) . . . . ?
C18 O2 Zn1 C1 -119.9(4) . . . . ?
C8 O1 Zn1 O2 125.4(4) . . . . ?
C8 O1 Zn1 C11 -124.6(4) . . . . ?
C8 O1 Zn1 C1 5.4(5) . . . . ?
N4 C11 Zn1 O2 140.7(5) . . . . ?
N3 C11 Zn1 O2 -21.4(4) . . . . ?
N4 C11 Zn1 O1 20.9(6) . . . . ?
N3 C11 Zn1 O1 -141.1(4) . . . . ?
N4 C11 Zn1 C1 -94.8(6) . . . . ?
N3 C11 Zn1 C1 103.1(4) . . . . ?
N1 C1 Zn1 O2 -141.6(4) . . . . ?
N2 C1 Zn1 O2 24.7(6) . . . . ?
N1 C1 Zn1 O1 -21.7(4) . . . . ?
N2 C1 Zn1 O1 144.5(5) . . . . ?
N1 C1 Zn1 C11 101.7(5) . . . . ?
N2 C1 Zn1 C11 -92.1(6) . . . . ?
